data_1559872
loop_
_publ_author_name
'Kanzaki, M.'

_publ_section_title
;
 CO2 distribution in CO2-rich melanophlogite from Fortunillo, Tuscany,
 Italy : treated at 500 C
;
_journal_name_full 'Journal of Mineralogical and Petrological Sciences'
_journal_page_first 471
_journal_page_last 478
_journal_paper_doi 10.2465/jmps.200611
_journal_volume 115
_journal_year 2020
_chemical_formula_sum 'C8 O108 Si46'
_chemical_name_common 'CO2-rich melanophlogite treated at 500 C 5 min'
_chemical_name_mineral 'CO2-rich melanophlogite treated at 500 C 5 min'
_space_group_IT_number 223
_space_group_name_Hall '-P 4n 2 3'
_space_group_name_H-M_alt 'P m -3 n'
_cell_angle_alpha 90.000000
_cell_angle_beta 90.000000
_cell_angle_gamma 90.000000
_cell_formula_units_Z 1
_cell_length_a 13.3849(3)
_cell_length_b 13.3849(3)
_cell_length_c 13.3849(3)
_cell_volume 2397.98(9)
_diffrn_ambient_pressure 100
_diffrn_ambient_temperature 298
_cod_data_source_file CO2-melano-500C.cif
_cod_data_source_block CO2-melano-500C-heated
_cod_original_cell_volume 2397.979095
_cod_original_formula_sum 'Si46 O108 C8'
_cod_database_code 1559872

loop_
_space_group_symop_id
_space_group_symop_operation_xyz
1 x,y,z
2 -x,-y,-z
3 -x,-y,z
4 x,y,-z
5 -x,y,-z
6 x,-y,z
7 x,-y,-z
8 -x,y,z
9 z,x,y
10 -z,-x,-y
11 z,-x,-y
12 -z,x,y
13 -z,-x,y
14 z,x,-y
15 -z,x,-y
16 z,-x,y
17 y,z,x
18 -y,-z,-x
19 -y,z,-x
20 y,-z,x
21 y,-z,-x
22 -y,z,x
23 -y,-z,x
24 y,z,-x
25 y+1/2,x+1/2,-z+1/2
26 -y+1/2,-x+1/2,z+1/2
27 -y+1/2,-x+1/2,-z+1/2
28 y+1/2,x+1/2,z+1/2
29 y+1/2,-x+1/2,z+1/2
30 -y+1/2,x+1/2,-z+1/2
31 -y+1/2,x+1/2,z+1/2
32 y+1/2,-x+1/2,-z+1/2
33 x+1/2,z+1/2,-y+1/2
34 -x+1/2,-z+1/2,y+1/2
35 -x+1/2,z+1/2,y+1/2
36 x+1/2,-z+1/2,-y+1/2
37 -x+1/2,-z+1/2,-y+1/2
38 x+1/2,z+1/2,y+1/2
39 x+1/2,-z+1/2,y+1/2
40 -x+1/2,z+1/2,-y+1/2
41 z+1/2,y+1/2,-x+1/2
42 -z+1/2,-y+1/2,x+1/2
43 z+1/2,-y+1/2,x+1/2
44 -z+1/2,y+1/2,-x+1/2
45 -z+1/2,y+1/2,x+1/2
46 z+1/2,-y+1/2,-x+1/2
47 -z+1/2,-y+1/2,-x+1/2
48 z+1/2,y+1/2,x+1/2

loop_
_atom_site_label
_atom_site_occupancy
_atom_site_fract_x
_atom_site_fract_y
_atom_site_fract_z
_atom_site_adp_type
_atom_site_U_iso_or_equiv
_atom_site_type_symbol
Si1 1.0 0.000000 0.31038(9) 0.11429(8) Uani 0.0240(4) Si
Si2 1.0 0.18215(7) 0.18215(7) 0.18215(7) Uani 0.0256(4) Si
Si3 1.0 0.250000 0.000000 0.500000 Uani 0.0176(7) Si
O1 1.0 0.09666(10) 0.24965(11) 0.13703(12) Uani 0.0573(7) O
O2 1.0 0.000000 0.40456(12) 0.18398(15) Uani 0.0700(10) O
O3 1.0 0.3465(2) 0.000000 0.000000 Uani 0.0152(8) O
O4 1.0 0.250000 0.250000 0.250000 Uani 0.064(2) O
M12 0.568(11) 0.000000 0.000000 0.000000 Uani 0.91(3) C
M14 0.790(6) 0.000000 0.250000 0.500000 Uani 0.688(9) C

loop_
_atom_site_aniso_label
_atom_site_aniso_U_11
_atom_site_aniso_U_22
_atom_site_aniso_U_33
_atom_site_aniso_U_12
_atom_site_aniso_U_13
_atom_site_aniso_U_23
Si1 0.00000 0.00000 0.00000 0.00000 0.00000 0.00000
Si2 0.00000 0.00000 0.00000 0.00000 0.00000 0.00000
Si3 0.00000 0.00000 0.00000 0.00000 0.00000 0.00000
O1 0.00000 0.00000 0.00000 0.00000 0.00000 0.00000
O2 0.00000 0.00000 0.00000 0.00000 0.00000 0.00000
O3 0.00000 0.00000 0.00000 0.00000 0.00000 0.00000
O4 0.00000 0.00000 0.00000 0.00000 0.00000 0.00000
M12 0.91(3) 0.91(3) 0.91(3) 0.00000 0.00000 0.00000
M14 0.945(10) 0.174(7) 0.945(10) 0.00000 0.00000 0.00000
